data_7122868
loop_
_publ_author_name
'So, Cheuk-Wai'
'Ismail , Muhammad Luthfi Bin'

_publ_section_title
;
 Synthesis of a Dimeric Phosphine-Stabilized
 Phosphidogermanium(I)-Amidogermanium(II) Derivative
;
_journal_name_full 'Chemical Communications'
_journal_paper_doi 10.1039/C8CC09454C
_journal_year 2019
_chemical_formula_sum 'C43 H45 Cl Ge2 N P2'
_chemical_formula_weight 818.37
_space_group_crystal_system monoclinic
_space_group_IT_number 14
_space_group_name_Hall '-P 2yn'
_space_group_name_H-M_alt 'P 1 21/n 1'
_symmetry_space_group_name_Hall '-P 2yn'
_symmetry_space_group_name_H-M 'P 1 21/n 1'
_atom_sites_solution_hydrogens geom
_atom_sites_solution_primary dual
_audit_update_record
;
2018-11-19 deposited with the CCDC.
2019-01-17 downloaded from the CCDC.
;
_cell_angle_alpha 90
_cell_angle_beta 103.3601(8)
_cell_angle_gamma 90
_cell_formula_units_Z 4
_cell_length_a 11.7897(2)
_cell_length_b 16.3455(2)
_cell_length_c 20.0346(3)
_cell_measurement_reflns_used 8835
_cell_measurement_temperature 123.(2)
_cell_measurement_theta_max 66.33
_cell_measurement_theta_min 3.53
_cell_volume 3756.35(10)
_computing_cell_refinement 'SAINT V8.38A (Bruker AXS Inc., 2017)'
_computing_data_collection 'APEX3 (Bruker AXS Inc., 2017)'
_computing_data_reduction 'SAINT V8.38A (Bruker AXS Inc., 2017)'
_computing_molecular_graphics 'XP (Bruker AXS Inc., 2017)'
_computing_publication_material 'APEX3 (Bruker AXS Inc., 2017)'
_computing_structure_refinement 'SHELXL-2016/6 (Sheldrick, 2016)'
_computing_structure_solution 'SHELXT (Bruker AXS Inc., 2017)'
_diffrn_ambient_temperature 123.(2)
_diffrn_detector_area_resol_mean 8.3333
_diffrn_measured_fraction_theta_full 0.995
_diffrn_measured_fraction_theta_max 0.995
_diffrn_measurement_device_type 'CCD area detector'
_diffrn_measurement_method 'phi and omega scans'
_diffrn_radiation_monochromator 'Multilayer Mirror'
_diffrn_radiation_type CuK\a
_diffrn_radiation_wavelength 1.54178
_diffrn_reflns_av_R_equivalents 0.1040
_diffrn_reflns_av_unetI/netI 0.0591
_diffrn_reflns_limit_h_max 13
_diffrn_reflns_limit_h_min -13
_diffrn_reflns_limit_k_max 19
_diffrn_reflns_limit_k_min -19
_diffrn_reflns_limit_l_max 23
_diffrn_reflns_limit_l_min -23
_diffrn_reflns_number 70144
_diffrn_reflns_theta_full 66.78
_diffrn_reflns_theta_max 66.78
_diffrn_reflns_theta_min 3.53
_diffrn_source 'Incoatec Microfocus Source'
_diffrn_source_type 'Bruker Kappa Duo APEX2'
_exptl_absorpt_coefficient_mu 3.668
_exptl_absorpt_correction_T_max 0.96
_exptl_absorpt_correction_T_min 0.30
_exptl_absorpt_correction_type multi-scan
_exptl_absorpt_process_details
;
SADABS-2016/2 - Bruker AXS area detector scaling and absorption correction
;
_exptl_crystal_colour orange
_exptl_crystal_density_diffrn 1.447
_exptl_crystal_density_method 'not measured'
_exptl_crystal_description block
_exptl_crystal_F_000 1684
_exptl_crystal_size_max 0.040
_exptl_crystal_size_mid 0.020
_exptl_crystal_size_min 0.010
_refine_diff_density_max 2.358
_refine_diff_density_min -0.847
_refine_ls_extinction_method none
_refine_ls_goodness_of_fit_ref 1.038
_refine_ls_hydrogen_treatment constr
_refine_ls_matrix_type full
_refine_ls_number_parameters 447
_refine_ls_number_reflns 6637
_refine_ls_number_restraints 0
_refine_ls_restrained_S_all 1.038
_refine_ls_R_factor_all 0.0655
_refine_ls_R_factor_gt 0.0527
_refine_ls_shift/su_max 0.001
_refine_ls_shift/su_mean 0.000
_refine_ls_structure_factor_coef Fsqd
_refine_ls_weighting_details 'w=1/[\s^2^(Fo^2^)+(0.0822P)^2^+5.6051P] where P=(Fo^2^+2Fc^2^)/3'
_refine_ls_weighting_scheme calc
_refine_ls_wR_factor_gt 0.1389
_refine_ls_wR_factor_ref 0.1505
_reflns_number_gt 5389
_reflns_number_total 6637
_reflns_threshold_expression 'I > 2\s(I)'
_cod_data_source_file c8cc09454c2.cif
_cod_data_source_block scw1568s
_cod_depositor_comments
;
The following automatic conversions were performed:

'_exptl_absorpt_correction_type' value 'Multi-Scan' changed to
'multi-scan' according to
/home/data/users/saulius/crontab/automatic-downloads/rss-feeds/RSC/lib/dictionaries/cif_core.dic
dictionary named 'cif_core.dic' version 2.4.2 from 2011-04-26.

Automatic conversion script
Id: cif_fix_values 4973 2017-02-22 13:04:09Z antanas 
;
_cod_database_code 7122868

loop_
_space_group_symop_operation_xyz
'x, y, z'
'-x+1/2, y+1/2, -z+1/2'
'-x, -y, -z'
'x-1/2, -y-1/2, z-1/2'

loop_
_atom_site_type_symbol
_atom_site_label
_atom_site_fract_x
_atom_site_fract_y
_atom_site_fract_z
_atom_site_U_iso_or_equiv
_atom_site_adp_type
_atom_site_calc_flag
_atom_site_refinement_flags_adp
_atom_site_refinement_flags_posn
_atom_site_occupancy
Ge Ge1 0.66092(4) 0.52686(3) 0.05374(2) 0.03160(16) Uani d . . 1
Ge Ge2 0.96035(4) 0.57288(3) -0.01023(2) 0.03362(16) Uani d . . 1
C C1 0.7515(3) 0.6304(2) 0.1673(2) 0.0303(8) Uani d . . 1
C C2 0.6995(4) 0.7079(2) 0.1516(2) 0.0320(8) Uani d . . 1
C C3 0.6646(4) 0.7430(2) 0.0797(2) 0.0360(9) Uani d . . 1
H H3 0.696083 0.706233 0.048424 0.043 Uiso calc U R 1
C C4 0.7119(4) 0.8290(3) 0.0737(2) 0.0425(10) Uani d . . 1
H H4A 0.672279 0.867867 0.097836 0.064 Uiso calc U R 1
H H4B 0.697951 0.84435 0.025193 0.064 Uiso calc U R 1
H H4C 0.795843 0.829939 0.094191 0.064 Uiso calc U R 1
C C5 0.5314(4) 0.7425(3) 0.0565(2) 0.0460(11) Uani d . . 1
H H5A 0.502429 0.68691 0.060076 0.069 Uiso calc U R 1
H H5B 0.507952 0.76105 0.008753 0.069 Uiso calc U R 1
H H5C 0.498653 0.779356 0.085778 0.069 Uiso calc U R 1
C C6 0.6722(4) 0.7527(3) 0.2049(2) 0.0362(9) Uani d . . 1
H H6 0.637894 0.80531 0.19545 0.043 Uiso calc U R 1
C C7 0.6936(4) 0.7230(3) 0.2713(2) 0.0375(9) Uani d . . 1
H H7 0.678394 0.756036 0.307249 0.045 Uiso calc U R 1
C C8 0.7370(4) 0.6451(3) 0.2846(2) 0.0377(9) Uani d . . 1
H H8 0.74855 0.623748 0.329815 0.045 Uiso calc U R 1
C C9 0.7643(4) 0.5969(2) 0.2332(2) 0.0332(9) Uani d . . 1
C C10 0.7972(4) 0.5074(3) 0.2493(2) 0.0351(9) Uani d . . 1
H H10 0.824488 0.484113 0.209602 0.042 Uiso calc U R 1
C C11 0.6886(4) 0.4601(3) 0.2562(3) 0.0409(10) Uani d . . 1
H H11A 0.66262 0.480061 0.296357 0.061 Uiso calc U R 1
H H11B 0.707237 0.401729 0.26188 0.061 Uiso calc U R 1
H H11C 0.626436 0.468241 0.214897 0.061 Uiso calc U R 1
C C12 0.8961(4) 0.4985(3) 0.3135(2) 0.0420(10) Uani d . . 1
H H12A 0.964388 0.529056 0.307254 0.063 Uiso calc U R 1
H H12B 0.916373 0.440562 0.321026 0.063 Uiso calc U R 1
H H12C 0.870755 0.52017 0.353294 0.063 Uiso calc U R 1
C C13 0.7058(4) 0.4601(2) -0.1052(2) 0.0330(9) Uani d . . 1
C C14 0.7483(4) 0.3804(3) -0.0904(2) 0.0409(10) Uani d . . 1
H H14 0.805454 0.370369 -0.049282 0.049 Uiso calc U R 1
C C15 0.7088(4) 0.3168(3) -0.1341(3) 0.0447(11) Uani d . . 1
H H15 0.740202 0.263505 -0.123839 0.054 Uiso calc U R 1
C C16 0.6234(4) 0.3301(3) -0.1931(3) 0.0486(12) Uani d . . 1
H H16 0.594836 0.285722 -0.222876 0.058 Uiso calc U R 1
C C17 0.5797(4) 0.4072(3) -0.2088(3) 0.0482(11) Uani d . . 1
H H17 0.521214 0.416168 -0.249526 0.058 Uiso calc U R 1
C C18 0.6211(4) 0.4728(3) -0.1650(2) 0.0406(10) Uani d . . 1
H H18 0.591077 0.526273 -0.176377 0.049 Uiso calc U R 1
C C19 0.6857(4) 0.6359(3) -0.0834(2) 0.0357(9) Uani d . . 1
C C20 0.7514(4) 0.7007(3) -0.1003(3) 0.0478(11) Uani d . . 1
H H20 0.833022 0.694551 -0.095563 0.057 Uiso calc U R 1
C C21 0.6968(5) 0.7747(3) -0.1243(3) 0.0572(13) Uani d . . 1
H H21 0.741781 0.818668 -0.135484 0.069 Uiso calc U R 1
C C22 0.5787(5) 0.7841(3) -0.1318(3) 0.0537(13) Uani d . . 1
H H22 0.54255 0.834819 -0.147127 0.064 Uiso calc U R 1
C C23 0.5122(5) 0.7196(3) -0.1169(2) 0.0483(11) Uani d . . 1
H H23 0.430241 0.725365 -0.123385 0.058 Uiso calc U R 1
C C24 0.5664(4) 0.6460(3) -0.0924(2) 0.0399(10) Uani d . . 1
H H24 0.520689 0.602185 -0.081672 0.048 Uiso calc U R 1
C C25 1.0256(4) 0.5334(2) 0.1708(2) 0.0336(9) Uani d . . 1
C C26 1.0041(4) 0.4490(3) 0.1680(2) 0.0396(10) Uani d . . 1
H H26 0.941111 0.427756 0.13399 0.048 Uiso calc U R 1
C C27 1.0736(4) 0.3961(3) 0.2143(3) 0.0481(12) Uani d . . 1
H H27 1.058074 0.338974 0.212044 0.058 Uiso calc U R 1
C C28 1.1652(5) 0.4267(3) 0.2636(3) 0.0527(13) Uani d . . 1
H H28 1.211593 0.39075 0.296035 0.063 Uiso calc U R 1
C C29 1.1900(4) 0.5101(3) 0.2661(3) 0.0503(12) Uani d . . 1
H H29 1.25458 0.530578 0.299451 0.06 Uiso calc U R 1
C C30 1.1204(4) 0.5637(3) 0.2197(2) 0.0395(10) Uani d . . 1
H H30 1.137436 0.620585 0.221504 0.047 Uiso calc U R 1
C C31 0.9735(3) 0.7011(2) 0.1283(2) 0.0319(8) Uani d . . 1
C C32 0.9789(4) 0.7319(3) 0.1939(2) 0.0357(9) Uani d . . 1
H H32 0.958925 0.697945 0.227937 0.043 Uiso calc U R 1
C C33 1.0137(4) 0.8126(3) 0.2096(2) 0.0395(10) Uani d . . 1
H H33 1.01831 0.833176 0.254469 0.047 Uiso calc U R 1
C C34 1.0414(4) 0.8627(3) 0.1603(2) 0.0425(10) Uani d . . 1
H H34 1.065271 0.917511 0.171411 0.051 Uiso calc U R 1
C C35 1.0347(4) 0.8335(3) 0.0950(3) 0.0418(10) Uani d . . 1
H H35 1.053236 0.868283 0.060996 0.05 Uiso calc U R 1
C C36 1.0006(4) 0.7527(3) 0.0788(2) 0.0372(9) Uani d . . 1
H H36 0.995866 0.732697 0.033738 0.045 Uiso calc U R 1
C C37 0.7636(5) 0.0857(4) 0.0166(3) 0.0597(14) Uani d . . 1
C C38 0.7754(5) 0.1695(3) 0.0282(3) 0.0532(13) Uani d . . 1
H H38 0.710941 0.204418 0.010702 0.064 Uiso calc U R 1
C C39 0.8784(5) 0.2030(3) 0.0644(3) 0.0555(13) Uani d . . 1
H H39 0.885061 0.260463 0.071259 0.067 Uiso calc U R 1
C C40 0.9723(6) 0.1525(4) 0.0908(3) 0.0643(15) Uani d . . 1
H H40 1.043383 0.175145 0.116245 0.077 Uiso calc U R 1
C C41 0.9625(6) 0.0712(4) 0.0804(3) 0.0630(15) Uani d . . 1
H H41 1.027377 0.037096 0.098893 0.076 Uiso calc U R 1
C C42 0.8602(5) 0.0359(3) 0.0432(3) 0.0587(14) Uani d . . 1
H H42 0.855684 -0.02155 0.035846 0.07 Uiso calc U R 1
C C43 0.6540(7) 0.0491(5) -0.0243(4) 0.089(2) Uani d . . 1
H H43A 0.595586 0.047497 0.003427 0.134 Uiso calc U R 1
H H43B 0.669523 -0.006679 -0.037851 0.134 Uiso calc U R 1
H H43C 0.62469 0.082221 -0.065418 0.134 Uiso calc U R 1
Cl Cl1 0.72366(10) 0.39310(6) 0.07479(6) 0.0401(3) Uani d . . 1
N N1 0.7902(3) 0.58536(19) 0.11313(17) 0.0306(7) Uani d . . 1
P P1 0.75483(9) 0.54178(6) -0.04339(5) 0.0313(2) Uani d . . 1
P P2 0.92830(9) 0.59557(6) 0.10596(5) 0.0292(2) Uani d . . 1

loop_
_atom_site_aniso_label
_atom_site_aniso_U_11
_atom_site_aniso_U_22
_atom_site_aniso_U_33
_atom_site_aniso_U_12
_atom_site_aniso_U_13
_atom_site_aniso_U_23
Ge1 0.0315(3) 0.0305(3) 0.0332(3) -0.00132(18) 0.00823(19) -0.00188(18)
Ge2 0.0351(3) 0.0330(3) 0.0332(3) 0.00085(18) 0.0088(2) -0.00097(19)
C1 0.031(2) 0.0315(19) 0.029(2) -0.0039(15) 0.0101(16) -0.0032(16)
C2 0.031(2) 0.033(2) 0.033(2) -0.0037(16) 0.0084(16) -0.0021(16)
C3 0.040(2) 0.032(2) 0.037(2) 0.0039(17) 0.0110(18) 0.0012(17)
C4 0.051(3) 0.036(2) 0.042(2) 0.0043(19) 0.013(2) 0.0030(19)
C5 0.041(3) 0.053(3) 0.041(3) 0.007(2) 0.005(2) 0.002(2)
C6 0.040(2) 0.031(2) 0.040(2) 0.0006(17) 0.0138(19) -0.0038(17)
C7 0.043(2) 0.035(2) 0.038(2) -0.0014(18) 0.0165(19) -0.0062(18)
C8 0.044(2) 0.040(2) 0.031(2) -0.0041(18) 0.0118(18) -0.0004(17)
C9 0.032(2) 0.032(2) 0.036(2) -0.0033(16) 0.0102(17) -0.0002(17)
C10 0.039(2) 0.033(2) 0.035(2) -0.0009(17) 0.0099(18) 0.0022(17)
C11 0.039(2) 0.036(2) 0.048(3) -0.0018(18) 0.010(2) 0.0047(19)
C12 0.043(3) 0.039(2) 0.041(2) -0.0018(19) 0.006(2) 0.0043(19)
C13 0.032(2) 0.035(2) 0.034(2) -0.0001(16) 0.0106(17) -0.0040(16)
C14 0.042(2) 0.045(2) 0.036(2) -0.0007(19) 0.0107(19) -0.0018(19)
C15 0.049(3) 0.036(2) 0.051(3) -0.0022(19) 0.016(2) -0.007(2)
C16 0.042(3) 0.050(3) 0.052(3) -0.006(2) 0.008(2) -0.019(2)
C17 0.042(3) 0.055(3) 0.043(3) 0.000(2) 0.001(2) -0.012(2)
C18 0.037(2) 0.045(2) 0.039(2) 0.0042(18) 0.0073(19) -0.0066(19)
C19 0.042(2) 0.036(2) 0.029(2) 0.0013(18) 0.0080(18) 0.0011(17)
C20 0.045(3) 0.044(3) 0.052(3) -0.001(2) 0.004(2) 0.009(2)
C21 0.064(3) 0.042(3) 0.063(3) -0.003(2) 0.008(3) 0.015(2)
C22 0.065(3) 0.043(3) 0.050(3) 0.014(2) 0.006(2) 0.008(2)
C23 0.048(3) 0.054(3) 0.041(3) 0.014(2) 0.008(2) 0.006(2)
C24 0.043(3) 0.041(2) 0.036(2) 0.0053(19) 0.0093(19) 0.0024(18)
C25 0.032(2) 0.035(2) 0.034(2) 0.0027(16) 0.0100(17) 0.0016(17)
C26 0.043(2) 0.036(2) 0.042(2) 0.0054(18) 0.013(2) 0.0043(18)
C27 0.049(3) 0.042(2) 0.055(3) 0.012(2) 0.016(2) 0.011(2)
C28 0.051(3) 0.054(3) 0.051(3) 0.019(2) 0.008(2) 0.017(2)
C29 0.038(3) 0.066(3) 0.045(3) 0.008(2) 0.006(2) 0.011(2)
C30 0.037(2) 0.040(2) 0.041(2) 0.0012(18) 0.0077(19) 0.0032(19)
C31 0.029(2) 0.0304(19) 0.036(2) -0.0030(16) 0.0082(17) -0.0036(16)
C32 0.036(2) 0.035(2) 0.035(2) -0.0011(17) 0.0058(18) -0.0017(17)
C33 0.043(2) 0.035(2) 0.039(2) -0.0021(18) 0.0077(19) -0.0091(18)
C34 0.042(3) 0.033(2) 0.052(3) -0.0029(18) 0.010(2) -0.0038(19)
C35 0.044(3) 0.033(2) 0.051(3) -0.0040(18) 0.015(2) 0.0045(19)
C36 0.041(2) 0.035(2) 0.037(2) 0.0023(18) 0.0129(19) 0.0003(17)
C37 0.062(3) 0.067(3) 0.053(3) -0.003(3) 0.017(3) 0.012(3)
C38 0.060(3) 0.054(3) 0.052(3) 0.015(2) 0.025(3) 0.015(2)
C39 0.075(4) 0.048(3) 0.050(3) 0.008(3) 0.028(3) 0.007(2)
C40 0.071(4) 0.069(4) 0.055(3) -0.004(3) 0.018(3) 0.011(3)
C41 0.062(4) 0.059(3) 0.069(4) 0.013(3) 0.018(3) 0.022(3)
C42 0.074(4) 0.042(3) 0.063(3) 0.008(2) 0.019(3) 0.013(2)
C43 0.075(5) 0.089(5) 0.097(6) -0.014(4) 0.004(4) 0.020(4)
Cl1 0.0467(6) 0.0300(5) 0.0435(6) -0.0017(4) 0.0103(5) 0.0000(4)
N1 0.0343(18) 0.0278(16) 0.0305(17) -0.0002(13) 0.0087(14) -0.0020(13)
P1 0.0325(5) 0.0305(5) 0.0311(5) -0.0001(4) 0.0078(4) -0.0013(4)
P2 0.0311(5) 0.0274(5) 0.0293(5) -0.0005(4) 0.0072(4) -0.0016(4)

loop_
_atom_type_symbol
_atom_type_description
_atom_type_scat_dispersion_real
_atom_type_scat_dispersion_imag
_atom_type_scat_source
C C 0.0181 0.0091 'International Tables Vol C Tables 4.2.6.8 and 6.1.1.4'
H H 0.0000 0.0000 'International Tables Vol C Tables 4.2.6.8 and 6.1.1.4'
N N 0.0311 0.0180 'International Tables Vol C Tables 4.2.6.8 and 6.1.1.4'
P P 0.2955 0.4335 'International Tables Vol C Tables 4.2.6.8 and 6.1.1.4'
Cl Cl 0.3639 0.7018 'International Tables Vol C Tables 4.2.6.8 and 6.1.1.4'
Ge Ge -1.0885 0.8855 'International Tables Vol C Tables 4.2.6.8 and 6.1.1.4'

loop_
_geom_angle_atom_site_label_1
_geom_angle_atom_site_label_2
_geom_angle_atom_site_label_3
_geom_angle_site_symmetry_3
_geom_angle
N1 Ge1 Cl1 . 100.35(10)
N1 Ge1 P1 . 90.16(10)
Cl1 Ge1 P1 . 93.12(4)
P1 Ge2 P2 . 85.90(4)
P1 Ge2 Ge2 3_765 98.88(3)
P2 Ge2 Ge2 3_765 96.81(3)
C9 C1 C2 . 120.4(4)
C9 C1 N1 . 121.0(4)
C2 C1 N1 . 118.6(3)
C6 C2 C1 . 117.8(4)
C6 C2 C3 . 118.0(4)
C1 C2 C3 . 124.0(4)
C2 C3 C4 . 113.5(4)
C2 C3 C5 . 108.7(4)
C4 C3 C5 . 110.4(4)
C2 C3 H3 . 108.0
C4 C3 H3 . 108.0
C5 C3 H3 . 108.0
C3 C4 H4A . 109.5
C3 C4 H4B . 109.5
H4A C4 H4B . 109.5
C3 C4 H4C . 109.5
H4A C4 H4C . 109.5
H4B C4 H4C . 109.5
C3 C5 H5A . 109.5
C3 C5 H5B . 109.5
H5A C5 H5B . 109.5
C3 C5 H5C . 109.5
H5A C5 H5C . 109.5
H5B C5 H5C . 109.5
C7 C6 C2 . 122.0(4)
C7 C6 H6 . 119.0
C2 C6 H6 . 119.0
C8 C7 C6 . 119.3(4)
C8 C7 H7 . 120.3
C6 C7 H7 . 120.3
C7 C8 C9 . 121.3(4)
C7 C8 H8 . 119.4
C9 C8 H8 . 119.4
C8 C9 C1 . 118.8(4)
C8 C9 C10 . 118.4(4)
C1 C9 C10 . 122.6(4)
C9 C10 C11 . 109.1(3)
C9 C10 C12 . 112.1(4)
C11 C10 C12 . 111.5(4)
C9 C10 H10 . 108.0
C11 C10 H10 . 108.0
C12 C10 H10 . 108.0
C10 C11 H11A . 109.5
C10 C11 H11B . 109.5
H11A C11 H11B . 109.5
C10 C11 H11C . 109.5
H11A C11 H11C . 109.5
H11B C11 H11C . 109.5
C10 C12 H12A . 109.5
C10 C12 H12B . 109.5
H12A C12 H12B . 109.5
C10 C12 H12C . 109.5
H12A C12 H12C . 109.5
H12B C12 H12C . 109.5
C18 C13 C14 . 118.2(4)
C18 C13 P1 . 122.0(3)
C14 C13 P1 . 119.7(3)
C15 C14 C13 . 121.2(4)
C15 C14 H14 . 119.4
C13 C14 H14 . 119.4
C14 C15 C16 . 120.0(5)
C14 C15 H15 . 120.0
C16 C15 H15 . 120.0
C17 C16 C15 . 120.1(4)
C17 C16 H16 . 119.9
C15 C16 H16 . 119.9
C16 C17 C18 . 120.2(5)
C16 C17 H17 . 119.9
C18 C17 H17 . 119.9
C13 C18 C17 . 120.2(4)
C13 C18 H18 . 119.9
C17 C18 H18 . 119.9
C24 C19 C20 . 118.7(4)
C24 C19 P1 . 119.4(3)
C20 C19 P1 . 121.7(4)
C19 C20 C21 . 120.0(5)
C19 C20 H20 . 120.0
C21 C20 H20 . 120.0
C22 C21 C20 . 120.5(5)
C22 C21 H21 . 119.8
C20 C21 H21 . 119.8
C21 C22 C23 . 120.0(5)
C21 C22 H22 . 120.0
C23 C22 H22 . 120.0
C22 C23 C24 . 119.7(5)
C22 C23 H23 . 120.1
C24 C23 H23 . 120.1
C19 C24 C23 . 121.0(4)
C19 C24 H24 . 119.5
C23 C24 H24 . 119.5
C30 C25 C26 . 119.1(4)
C30 C25 P2 . 124.8(3)
C26 C25 P2 . 116.1(3)
C27 C26 C25 . 120.8(5)
C27 C26 H26 . 119.6
C25 C26 H26 . 119.6
C28 C27 C26 . 119.7(5)
C28 C27 H27 . 120.1
C26 C27 H27 . 120.1
C27 C28 C29 . 120.3(4)
C27 C28 H28 . 119.8
C29 C28 H28 . 119.8
C28 C29 C30 . 120.2(5)
C28 C29 H29 . 119.9
C30 C29 H29 . 119.9
C25 C30 C29 . 119.7(4)
C25 C30 H30 . 120.1
C29 C30 H30 . 120.1
C36 C31 C32 . 118.9(4)
C36 C31 P2 . 119.8(3)
C32 C31 P2 . 121.2(3)
C31 C32 C33 . 120.0(4)
C31 C32 H32 . 120.0
C33 C32 H32 . 120.0
C34 C33 C32 . 120.4(4)
C34 C33 H33 . 119.8
C32 C33 H33 . 119.8
C35 C34 C33 . 120.2(4)
C35 C34 H34 . 119.9
C33 C34 H34 . 119.9
C34 C35 C36 . 119.8(4)
C34 C35 H35 . 120.1
C36 C35 H35 . 120.1
C31 C36 C35 . 120.6(4)
C31 C36 H36 . 119.7
C35 C36 H36 . 119.7
C38 C37 C42 . 117.9(6)
C38 C37 C43 . 122.0(6)
C42 C37 C43 . 120.1(6)
C39 C38 C37 . 121.4(5)
C39 C38 H38 . 119.3
C37 C38 H38 . 119.3
C38 C39 C40 . 119.7(5)
C38 C39 H39 . 120.2
C40 C39 H39 . 120.2
C41 C40 C39 . 119.8(6)
C41 C40 H40 . 120.1
C39 C40 H40 . 120.1
C40 C41 C42 . 121.8(6)
C40 C41 H41 . 119.1
C42 C41 H41 . 119.1
C41 C42 C37 . 119.4(5)
C41 C42 H42 . 120.3
C37 C42 H42 . 120.3
C37 C43 H43A . 109.5
C37 C43 H43B . 109.5
H43A C43 H43B . 109.5
C37 C43 H43C . 109.5
H43A C43 H43C . 109.5
H43B C43 H43C . 109.5
C1 N1 P2 . 119.2(3)
C1 N1 Ge1 . 111.3(2)
P2 N1 Ge1 . 129.31(19)
C13 P1 C19 . 106.20(19)
C13 P1 Ge2 . 118.83(14)
C19 P1 Ge2 . 105.03(15)
C13 P1 Ge1 . 109.51(14)
C19 P1 Ge1 . 101.09(14)
Ge2 P1 Ge1 . 114.16(4)
N1 P2 C25 . 110.24(18)
N1 P2 C31 . 107.84(17)
C25 P2 C31 . 104.50(19)
N1 P2 Ge2 . 115.41(12)
C25 P2 Ge2 . 112.24(14)
C31 P2 Ge2 . 105.83(14)

loop_
_geom_bond_atom_site_label_1
_geom_bond_atom_site_label_2
_geom_bond_site_symmetry_2
_geom_bond_distance
Ge1 N1 . 1.954(3)
Ge1 Cl1 . 2.3154(11)
Ge1 P1 . 2.4631(11)
Ge2 P1 . 2.4140(11)
Ge2 P2 . 2.4709(11)
Ge2 Ge2 3_765 2.5577(9)
C1 C9 . 1.405(6)
C1 C2 . 1.411(6)
C1 N1 . 1.469(5)
C2 C6 . 1.393(6)
C2 C3 . 1.517(6)
C3 C4 . 1.526(6)
C3 C5 . 1.531(6)
C3 H3 . 1.0
C4 H4A . 0.98
C4 H4B . 0.98
C4 H4C . 0.98
C5 H5A . 0.98
C5 H5B . 0.98
C5 H5C . 0.98
C6 C7 . 1.382(6)
C6 H6 . 0.95
C7 C8 . 1.376(6)
C7 H7 . 0.95
C8 C9 . 1.393(6)
C8 H8 . 0.95
C9 C10 . 1.528(6)
C10 C11 . 1.529(6)
C10 C12 . 1.530(6)
C10 H10 . 1.0
C11 H11A . 0.98
C11 H11B . 0.98
C11 H11C . 0.98
C12 H12A . 0.98
C12 H12B . 0.98
C12 H12C . 0.98
C13 C18 . 1.388(6)
C13 C14 . 1.402(6)
C13 P1 . 1.822(4)
C14 C15 . 1.370(6)
C14 H14 . 0.95
C15 C16 . 1.382(7)
C15 H15 . 0.95
C16 C17 . 1.370(7)
C16 H16 . 0.95
C17 C18 . 1.400(7)
C17 H17 . 0.95
C18 H18 . 0.95
C19 C24 . 1.387(7)
C19 C20 . 1.399(6)
C19 P1 . 1.836(4)
C20 C21 . 1.402(7)
C20 H20 . 0.95
C21 C22 . 1.375(8)
C21 H21 . 0.95
C22 C23 . 1.387(8)
C22 H22 . 0.95
C23 C24 . 1.396(7)
C23 H23 . 0.95
C24 H24 . 0.95
C25 C30 . 1.395(6)
C25 C26 . 1.401(6)
C25 P2 . 1.830(4)
C26 C27 . 1.390(7)
C26 H26 . 0.95
C27 C28 . 1.378(8)
C27 H27 . 0.95
C28 C29 . 1.393(8)
C28 H28 . 0.95
C29 C30 . 1.398(7)
C29 H29 . 0.95
C30 H30 . 0.95
C31 C36 . 1.393(6)
C31 C32 . 1.395(6)
C31 P2 . 1.831(4)
C32 C33 . 1.395(6)
C32 H32 . 0.95
C33 C34 . 1.379(7)
C33 H33 . 0.95
C34 C35 . 1.378(7)
C34 H34 . 0.95
C35 C36 . 1.397(6)
C35 H35 . 0.95
C36 H36 . 0.95
C37 C38 . 1.391(8)
C37 C42 . 1.401(8)
C37 C43 . 1.487(9)
C38 C39 . 1.376(8)
C38 H38 . 0.95
C39 C40 . 1.384(8)
C39 H39 . 0.95
C40 C41 . 1.346(9)
C40 H40 . 0.95
C41 C42 . 1.389(9)
C41 H41 . 0.95
C42 H42 . 0.95
C43 H43A . 0.98
C43 H43B . 0.98
C43 H43C . 0.98
N1 P2 . 1.675(4)
